data_4080524
loop_
_publ_author_name
'Roy, Dipak Kumar'
'Anju, R. S.'
'Varghese, Babu'
'Ghosh, Sundargopal'

_publ_section_title
;
 Reactivity of Dirhodium Analogues of Octaborane-12 and Decaborane-14
 towards Transition-Metal Moieties
;
_journal_issue 6
_journal_name_full Organometallics
_journal_page_first 1964
_journal_paper_doi 10.1021/om400055s
_journal_volume 32
_journal_year 2013
_chemical_formula_sum 'C58 H70 Au2 B6 Cl4 P2 Rh2'
_chemical_formula_weight 1635.49
_chemical_name_systematic
; 
 ? 
;
_space_group_IT_number 2
_symmetry_cell_setting triclinic
_symmetry_space_group_name_Hall '-P 1'
_symmetry_space_group_name_H-M 'P -1'
_atom_sites_solution_hydrogens geom
_atom_sites_solution_primary direct
_atom_sites_solution_secondary difmap
_audit_creation_method SHELXL-97
_cell_angle_alpha 102.622(6)
_cell_angle_beta 105.979(6)
_cell_angle_gamma 99.782(6)
_cell_formula_units_Z 2
_cell_length_a 12.802(2)
_cell_length_b 14.693(2)
_cell_length_c 17.784(2)
_cell_measurement_reflns_used 9054
_cell_measurement_temperature 173(2)
_cell_measurement_theta_max 28.6
_cell_measurement_theta_min 2.5
_cell_volume 3042.4(7)
_computing_cell_refinement 'APEX2/SAINT (Bruker, 2004)'
_computing_data_collection 'APEX2 (Bruker, 2004)'
_computing_data_reduction 'SAINT/XPREP (Bruker, 2004)'
_computing_molecular_graphics 'ORTEP3 (Farrugia, 1997) and Mercury (Bruno et al., 2002)'
_computing_publication_material 'SHELXL-97 (Sheldrick, 2008)'
_computing_structure_refinement 'SHELXL-97 (Sheldrick, 2008)'
_computing_structure_solution 'SIR92 (Altornare et al., 1993)'
_diffrn_ambient_temperature 173(2)
_diffrn_measured_fraction_theta_full 0.948
_diffrn_measured_fraction_theta_max 0.948
_diffrn_measurement_device_type 'Bruker axs kappa apex2 CCD DIffractometer'
_diffrn_measurement_method '\w and \f scan'
_diffrn_radiation_monochromator graphite
_diffrn_radiation_source 'fine-focus sealed tube'
_diffrn_radiation_type MoK\a
_diffrn_radiation_wavelength 0.71073
_diffrn_reflns_av_R_equivalents 0.0442
_diffrn_reflns_av_sigmaI/netI 0.0476
_diffrn_reflns_limit_h_max 15
_diffrn_reflns_limit_h_min -15
_diffrn_reflns_limit_k_max 17
_diffrn_reflns_limit_k_min -17
_diffrn_reflns_limit_l_max 21
_diffrn_reflns_limit_l_min -21
_diffrn_reflns_number 30999
_diffrn_reflns_theta_full 25.00
_diffrn_reflns_theta_max 25.00
_diffrn_reflns_theta_min 1.75
_diffrn_standards_decay_% 0
_exptl_absorpt_coefficient_mu 5.605
_exptl_absorpt_correction_T_max 0.582
_exptl_absorpt_correction_T_min 0.456
_exptl_absorpt_correction_type multi-scan
_exptl_absorpt_process_details 'SADABS (Bruker, 1999)'
_exptl_crystal_colour orange
_exptl_crystal_density_diffrn 1.785
_exptl_crystal_density_method 'not measured'
_exptl_crystal_description square
_exptl_crystal_F_000 1588
_exptl_crystal_size_max 0.20
_exptl_crystal_size_mid 0.15
_exptl_crystal_size_min 0.15
_refine_diff_density_max 2.253
_refine_diff_density_min -3.645
_refine_diff_density_rms 0.251
_refine_ls_extinction_coef 0.00060(10)
_refine_ls_extinction_expression Fc^*^=kFc[1+0.001xFc^2^\l^3^/sin(2\q)]^-1/4^
_refine_ls_extinction_method SHELXL
_refine_ls_goodness_of_fit_ref 1.142
_refine_ls_hydrogen_treatment constr
_refine_ls_matrix_type full
_refine_ls_number_parameters 678
_refine_ls_number_reflns 10152
_refine_ls_number_restraints 396
_refine_ls_restrained_S_all 1.126
_refine_ls_R_factor_all 0.0526
_refine_ls_R_factor_gt 0.0479
_refine_ls_shift/su_max 0.001
_refine_ls_shift/su_mean 0.000
_refine_ls_structure_factor_coef Fsqd
_refine_ls_weighting_details 'calc w=1/[\s^2^(Fo^2^)+(0.0537P)^2^+40.3502P] where P=(Fo^2^+2Fc^2^)/3'
_refine_ls_weighting_scheme calc
_refine_ls_wR_factor_gt 0.1292
_refine_ls_wR_factor_ref 0.1322
_reflns_number_gt 9199
_reflns_number_total 10152
_reflns_threshold_expression >2sigma(I)
_cod_data_source_file om400055s_si_004.cif
_cod_data_source_block iitm
_cod_original_cell_volume 3042.4(8)
_cod_original_sg_symbol_H-M P-1
_cod_database_code 4080524

loop_
_symmetry_equiv_pos_as_xyz
'x, y, z'
'-x, -y, -z'

loop_
_atom_site_label
_atom_site_type_symbol
_atom_site_fract_x
_atom_site_fract_y
_atom_site_fract_z
_atom_site_U_iso_or_equiv
_atom_site_adp_type
_atom_site_occupancy
_atom_site_symmetry_multiplicity
_atom_site_calc_flag
_atom_site_refinement_flags
C1 C 0.6703(6) 0.9659(6) 0.3559(5) 0.0196(19) Uani 1 1 d DU
C2 C 0.6670(6) 0.9301(5) 0.2736(5) 0.0151(17) Uani 1 1 d DU
C3 C 0.6296(7) 0.9954(6) 0.2305(5) 0.0188(19) Uani 1 1 d DU
C4 C 0.6061(7) 1.0696(6) 0.2870(5) 0.0199(19) Uani 1 1 d DU
C5 C 0.6327(8) 1.0498(7) 0.3644(5) 0.023(2) Uani 1 1 d DU
C6 C 0.7171(7) 0.9242(7) 0.4248(6) 0.029(2) Uani 1 1 d DU
H6A H 0.7991 0.9445 0.4437 0.043 Uiso 1 1 calc R
H6B H 0.6931 0.8538 0.4056 0.043 Uiso 1 1 calc R
H6C H 0.6894 0.9473 0.4698 0.043 Uiso 1 1 calc R
C7 C 0.7058(8) 0.8428(7) 0.2408(6) 0.032(2) Uani 1 1 d DU
H7A H 0.6638 0.8148 0.1826 0.048 Uiso 1 1 calc R
H7B H 0.6929 0.7951 0.2702 0.048 Uiso 1 1 calc R
H7C H 0.7860 0.8618 0.2482 0.048 Uiso 1 1 calc R
C8 C 0.6254(9) 0.9926(8) 0.1450(5) 0.033(2) Uani 1 1 d DU
H8A H 0.6140 0.9260 0.1135 0.049 Uiso 1 1 calc R
H8B H 0.6961 1.0315 0.1457 0.049 Uiso 1 1 calc R
H8C H 0.5632 1.0186 0.1198 0.049 Uiso 1 1 calc R
C9 C 0.5720(8) 1.1570(7) 0.2686(7) 0.032(2) Uani 1 1 d DU
H9A H 0.5271 1.1787 0.3024 0.047 Uiso 1 1 calc R
H9B H 0.5274 1.1411 0.2109 0.047 Uiso 1 1 calc R
H9C H 0.6390 1.2083 0.2805 0.047 Uiso 1 1 calc R
C10 C 0.6295(9) 1.1159(8) 0.4418(6) 0.034(2) Uani 1 1 d DU
H10A H 0.5954 1.0775 0.4715 0.050 Uiso 1 1 calc R
H10B H 0.5851 1.1616 0.4279 0.050 Uiso 1 1 calc R
H10C H 0.7060 1.1512 0.4761 0.050 Uiso 1 1 calc R
C11 C 0.0123(7) 0.9306(6) 0.1002(5) 0.0164(18) Uani 1 1 d DU
C12 C 0.0246(7) 0.8632(6) 0.0328(4) 0.0170(18) Uani 1 1 d DU
C13 C 0.1167(7) 0.9093(6) 0.0122(5) 0.0185(18) Uani 1 1 d DU
C14 C 0.1612(7) 1.0031(6) 0.0671(5) 0.0186(19) Uani 1 1 d DU
C15 C 0.0965(7) 1.0173(6) 0.1214(5) 0.0144(17) Uani 1 1 d DU
C16 C -0.0771(7) 0.9142(7) 0.1397(5) 0.0204(19) Uani 1 1 d DU
H16A H -0.0436 0.9406 0.1990 0.031 Uiso 1 1 calc R
H16B H -0.1099 0.8450 0.1263 0.031 Uiso 1 1 calc R
H16C H -0.1357 0.9462 0.1195 0.031 Uiso 1 1 calc R
C17 C -0.0510(8) 0.7646(6) -0.0119(6) 0.026(2) Uani 1 1 d DU
H17A H -0.0847 0.7393 0.0250 0.039 Uiso 1 1 calc R
H17B H -0.0073 0.7217 -0.0311 0.039 Uiso 1 1 calc R
H17C H -0.1103 0.7687 -0.0586 0.039 Uiso 1 1 calc R
C18 C 0.1573(8) 0.8669(7) -0.0554(5) 0.024(2) Uani 1 1 d DU
H18A H 0.1237 0.8873 -0.1035 0.036 Uiso 1 1 calc R
H18B H 0.1358 0.7966 -0.0688 0.036 Uiso 1 1 calc R
H18C H 0.2391 0.8890 -0.0383 0.036 Uiso 1 1 calc R
C19 C 0.2576(7) 1.0776(6) 0.0668(6) 0.023(2) Uani 1 1 d DU
H19A H 0.3080 1.0455 0.0444 0.035 Uiso 1 1 calc R
H19B H 0.2987 1.1175 0.1227 0.035 Uiso 1 1 calc R
H19C H 0.2288 1.1183 0.0332 0.035 Uiso 1 1 calc R
C20 C 0.1131(8) 1.1072(6) 0.1870(5) 0.0215(19) Uani 1 1 d DU
H20A H 0.1934 1.1357 0.2145 0.032 Uiso 1 1 calc R
H20B H 0.0780 1.0915 0.2266 0.032 Uiso 1 1 calc R
H20C H 0.0786 1.1532 0.1628 0.032 Uiso 1 1 calc R
C21 C 0.5819(7) 0.6986(6) 0.4770(5) 0.0148(17) Uani 1 1 d U
C22 C 0.6188(7) 0.7905(6) 0.5322(5) 0.0187(18) Uani 1 1 d U
H22 H 0.5774 0.8374 0.5242 0.022 Uiso 1 1 calc R
C23 C 0.7157(8) 0.8134(7) 0.5988(5) 0.0221(19) Uani 1 1 d U
H23 H 0.7399 0.8755 0.6367 0.027 Uiso 1 1 calc R
C24 C 0.7774(8) 0.7449(7) 0.6096(5) 0.0224(19) Uani 1 1 d U
H24 H 0.8443 0.7611 0.6547 0.027 Uiso 1 1 calc R
C25 C 0.7430(7) 0.6554(7) 0.5565(5) 0.0227(19) Uani 1 1 d U
H25 H 0.7854 0.6090 0.5644 0.027 Uiso 1 1 calc R
C26 C 0.6448(7) 0.6322(6) 0.4901(5) 0.0170(18) Uani 1 1 d U
H26 H 0.6208 0.5696 0.4531 0.020 Uiso 1 1 calc R
C27 C 0.3444(7) 0.6417(6) 0.4411(5) 0.0171(18) Uani 1 1 d U
C28 C 0.3717(8) 0.6227(6) 0.5167(5) 0.0213(19) Uani 1 1 d U
H28 H 0.4469 0.6225 0.5432 0.026 Uiso 1 1 calc R
C29 C 0.2920(8) 0.6043(7) 0.5537(5) 0.0231(19) Uani 1 1 d U
H29 H 0.3129 0.5933 0.6059 0.028 Uiso 1 1 calc R
C30 C 0.1824(8) 0.6020(7) 0.5149(6) 0.028(2) Uani 1 1 d U
H30 H 0.1269 0.5870 0.5394 0.034 Uiso 1 1 calc R
C31 C 0.1526(9) 0.6216(8) 0.4402(6) 0.032(2) Uani 1 1 d U
H31 H 0.0769 0.6211 0.4139 0.038 Uiso 1 1 calc R
C32 C 0.2339(8) 0.6421(7) 0.4034(6) 0.027(2) Uani 1 1 d U
H32 H 0.2135 0.6564 0.3525 0.033 Uiso 1 1 calc R
C33 C 0.4527(7) 0.5571(6) 0.3289(5) 0.0175(18) Uani 1 1 d U
C34 C 0.4138(8) 0.4709(6) 0.3420(5) 0.0211(19) Uani 1 1 d U
H34 H 0.3773 0.4690 0.3817 0.025 Uiso 1 1 calc R
C35 C 0.4281(8) 0.3856(7) 0.2965(5) 0.025(2) Uani 1 1 d U
H35 H 0.4008 0.3259 0.3053 0.030 Uiso 1 1 calc R
C36 C 0.4819(9) 0.3881(7) 0.2385(6) 0.030(2) Uani 1 1 d U
H36 H 0.4920 0.3305 0.2080 0.036 Uiso 1 1 calc R
C37 C 0.5201(9) 0.4745(7) 0.2261(5) 0.028(2) Uani 1 1 d U
H37 H 0.5572 0.4763 0.1868 0.034 Uiso 1 1 calc R
C38 C 0.5058(8) 0.5599(7) 0.2699(5) 0.0231(19) Uani 1 1 d U
H38 H 0.5316 0.6192 0.2598 0.028 Uiso 1 1 calc R
C39 C 0.0401(8) 0.5279(6) 0.2045(5) 0.0198(19) Uani 1 1 d U
C40 C 0.1304(8) 0.5201(6) 0.1753(5) 0.023(2) Uani 1 1 d U
H40 H 0.1579 0.5669 0.1515 0.027 Uiso 1 1 calc R
C41 C 0.1799(8) 0.4431(7) 0.1815(6) 0.027(2) Uani 1 1 d U
H41 H 0.2398 0.4367 0.1605 0.033 Uiso 1 1 calc R
C42 C 0.1427(9) 0.3770(7) 0.2173(6) 0.031(2) Uani 1 1 d U
H42 H 0.1787 0.3263 0.2231 0.038 Uiso 1 1 calc R
C43 C 0.0529(9) 0.3835(7) 0.2453(7) 0.036(2) Uani 1 1 d U
H43 H 0.0261 0.3363 0.2689 0.044 Uiso 1 1 calc R
C44 C 0.0019(8) 0.4583(7) 0.2390(6) 0.026(2) Uani 1 1 d U
H44 H -0.0597 0.4623 0.2585 0.032 Uiso 1 1 calc R
C45 C -0.0611(7) 0.6713(6) 0.2843(5) 0.0180(18) Uani 1 1 d U
C46 C -0.0049(8) 0.7616(7) 0.3390(5) 0.0213(19) Uani 1 1 d U
H46 H 0.0552 0.8007 0.3302 0.026 Uiso 1 1 calc R
C47 C -0.0378(9) 0.7943(7) 0.4070(6) 0.028(2) Uani 1 1 d U
H47 H -0.0007 0.8562 0.4436 0.034 Uiso 1 1 calc R
C48 C -0.1239(8) 0.7370(7) 0.4213(5) 0.026(2) Uani 1 1 d U
H48 H -0.1441 0.7588 0.4684 0.031 Uiso 1 1 calc R
C49 C -0.1801(8) 0.6484(8) 0.3668(6) 0.027(2) Uani 1 1 d U
H49 H -0.2395 0.6093 0.3764 0.032 Uiso 1 1 calc R
C50 C -0.1505(8) 0.6158(7) 0.2976(6) 0.025(2) Uani 1 1 d U
H50 H -0.1913 0.5555 0.2595 0.030 Uiso 1 1 calc R
C51 C -0.1516(7) 0.5856(6) 0.1126(5) 0.0159(16) Uani 1 1 d U
C52 C -0.2346(8) 0.6348(7) 0.1117(6) 0.028(2) Uani 1 1 d U
H52 H -0.2222 0.6903 0.1553 0.034 Uiso 1 1 calc R
C53 C -0.3355(8) 0.6048(8) 0.0484(6) 0.033(2) Uani 1 1 d U
H53 H -0.3924 0.6387 0.0489 0.040 Uiso 1 1 calc R
C54 C -0.3522(8) 0.5252(8) -0.0152(6) 0.032(2) Uani 1 1 d U
H54 H -0.4208 0.5045 -0.0592 0.038 Uiso 1 1 calc R
C55 C -0.2700(8) 0.4751(7) -0.0156(6) 0.0266(19) Uani 1 1 d U
H55 H -0.2824 0.4201 -0.0596 0.032 Uiso 1 1 calc R
C56 C -0.1692(8) 0.5052(7) 0.0483(5) 0.0233(18) Uani 1 1 d U
H56 H -0.1126 0.4710 0.0481 0.028 Uiso 1 1 calc R
C57 C 0.0952(10) 0.8591(10) 0.6238(7) 0.047(3) Uani 1 1 d .
H57A H 0.1694 0.8899 0.6225 0.056 Uiso 1 1 calc R
H57B H 0.0598 0.8038 0.5745 0.056 Uiso 1 1 calc R
C58 C 0.3867(10) 0.7273(10) 0.9550(7) 0.047(3) Uani 1 1 d .
H58A H 0.3604 0.7768 0.9872 0.056 Uiso 1 1 calc R
H58B H 0.3913 0.6752 0.9820 0.056 Uiso 1 1 calc R
B1 B 0.3988(8) 0.7952(6) 0.1787(5) 0.0121(18) Uani 1 1 d U
H1 H 0.4260 0.7326 0.1483 0.015 Uiso 1 1 calc R
B2 B 0.2615(7) 0.7824(7) 0.1222(5) 0.0112(18) Uani 1 1 d U
H2 H 0.2405 0.7136 0.0729 0.013 Uiso 1 1 calc R
B3 B 0.3568(8) 0.8949(7) 0.1533(5) 0.0126(19) Uani 1 1 d U
H3 H 0.3874 0.9242 0.1080 0.015 Uiso 1 1 calc R
B4 B 0.3342(8) 0.9793(7) 0.2412(6) 0.0146(19) Uani 1 1 d U
H4 H 0.3507 1.0586 0.2482 0.018 Uiso 1 1 calc R
B5 B 0.3638(8) 0.9377(7) 0.3288(6) 0.015(2) Uani 1 1 d U
H5 H 0.3690 0.9660 0.3939 0.018 Uiso 1 1 calc R
B6 B 0.2228(8) 0.9223(6) 0.2690(6) 0.0145(19) Uani 1 1 d U
H6 H 0.1777 0.9431 0.3134 0.017 Uiso 1 1 calc R
P1 P 0.44986(19) 0.67121(16) 0.39319(12) 0.0152(5) Uani 1 1 d .
P2 P -0.01764(19) 0.63174(16) 0.19575(13) 0.0158(5) Uani 1 1 d .
Rh1 Rh 0.48921(5) 0.92956(4) 0.27055(4) 0.01142(16) Uani 1 1 d .
Rh2 Rh 0.18248(5) 0.89908(5) 0.14011(4) 0.01206(16) Uani 1 1 d .
Au1 Au 0.43692(3) 0.78784(2) 0.328645(19) 0.01547(12) Uani 1 1 d .
Au2 Au 0.10312(3) 0.75278(2) 0.181370(18) 0.01515(12) Uani 1 1 d .
Cl1 Cl 0.0115(3) 0.9421(2) 0.62248(17) 0.0442(7) Uani 1 1 d .
Cl2 Cl 0.1132(3) 0.8173(3) 0.7110(2) 0.0591(9) Uani 1 1 d .
Cl3 Cl 0.2886(3) 0.6802(2) 0.85734(18) 0.0501(8) Uani 1 1 d .
Cl4 Cl 0.5183(3) 0.7776(3) 0.95557(18) 0.0583(9) Uani 1 1 d .

loop_
_atom_site_aniso_label
_atom_site_aniso_U_11
_atom_site_aniso_U_22
_atom_site_aniso_U_33
_atom_site_aniso_U_23
_atom_site_aniso_U_13
_atom_site_aniso_U_12
C1 0.011(4) 0.026(4) 0.025(4) 0.008(4) 0.011(3) 0.000(3)
C2 0.006(3) 0.012(3) 0.023(3) 0.002(3) 0.002(3) -0.003(3)
C3 0.016(4) 0.020(4) 0.021(4) 0.010(3) 0.008(3) 0.000(3)
C4 0.013(4) 0.028(5) 0.021(4) 0.013(4) 0.004(3) 0.006(4)
C5 0.022(4) 0.028(5) 0.018(4) 0.005(4) 0.008(3) 0.008(4)
C6 0.007(4) 0.035(5) 0.036(5) 0.014(4) -0.004(3) -0.003(4)
C7 0.024(5) 0.026(5) 0.041(5) -0.002(4) 0.008(4) 0.010(4)
C8 0.029(5) 0.045(6) 0.025(4) 0.010(4) 0.013(4) 0.004(4)
C9 0.023(5) 0.024(5) 0.046(5) 0.019(4) 0.007(4) 0.000(4)
C10 0.027(5) 0.038(5) 0.025(4) -0.008(4) 0.008(4) 0.004(4)
C11 0.015(4) 0.022(4) 0.014(4) 0.008(3) 0.004(3) 0.009(3)
C12 0.015(4) 0.019(4) 0.015(4) 0.006(3) 0.000(3) 0.006(3)
C13 0.011(4) 0.021(4) 0.021(4) 0.008(3) 0.002(3) 0.000(3)
C14 0.020(4) 0.021(4) 0.019(4) 0.013(3) 0.004(3) 0.009(4)
C15 0.016(4) 0.012(4) 0.016(4) 0.005(3) 0.005(3) 0.008(3)
C16 0.011(4) 0.025(5) 0.024(4) 0.006(4) 0.007(3) 0.003(3)
C17 0.022(5) 0.024(5) 0.026(4) 0.005(4) 0.001(4) 0.005(4)
C18 0.026(5) 0.033(5) 0.018(4) 0.010(4) 0.012(3) 0.012(4)
C19 0.014(4) 0.020(4) 0.034(4) 0.012(4) 0.006(4) -0.004(3)
C20 0.020(4) 0.021(4) 0.023(4) 0.008(4) 0.003(3) 0.009(4)
C21 0.009(4) 0.021(4) 0.014(4) 0.005(3) 0.004(3) 0.002(3)
C22 0.018(4) 0.021(4) 0.023(4) 0.012(4) 0.008(3) 0.011(4)
C23 0.022(5) 0.019(4) 0.021(4) 0.002(4) 0.007(4) -0.001(4)
C24 0.016(4) 0.028(5) 0.020(4) 0.004(4) 0.003(3) 0.004(4)
C25 0.015(4) 0.030(5) 0.022(4) 0.006(4) 0.004(3) 0.010(4)
C26 0.016(4) 0.017(4) 0.016(4) 0.002(3) 0.004(3) 0.005(3)
C27 0.018(4) 0.017(4) 0.020(4) 0.005(3) 0.007(3) 0.011(4)
C28 0.019(4) 0.020(4) 0.025(4) 0.009(4) 0.004(4) 0.005(4)
C29 0.028(5) 0.023(5) 0.022(4) 0.010(4) 0.011(4) 0.009(4)
C30 0.024(5) 0.031(5) 0.032(5) 0.007(4) 0.015(4) 0.005(4)
C31 0.023(5) 0.038(6) 0.031(5) 0.013(4) 0.003(4) 0.003(4)
C32 0.021(5) 0.036(5) 0.024(4) 0.015(4) 0.003(4) 0.002(4)
C33 0.020(4) 0.025(5) 0.011(4) 0.007(3) 0.004(3) 0.011(4)
C34 0.026(5) 0.013(4) 0.023(4) 0.007(3) 0.005(4) 0.003(4)
C35 0.029(5) 0.018(4) 0.024(4) 0.006(4) 0.002(4) 0.007(4)
C36 0.040(6) 0.029(5) 0.021(4) 0.001(4) 0.005(4) 0.022(4)
C37 0.037(5) 0.037(5) 0.018(4) 0.007(4) 0.015(4) 0.020(4)
C38 0.026(5) 0.023(5) 0.021(4) 0.009(4) 0.006(4) 0.009(4)
C39 0.023(5) 0.019(4) 0.017(4) 0.008(3) 0.001(3) 0.008(4)
C40 0.027(5) 0.013(4) 0.026(4) 0.003(4) 0.008(4) 0.004(4)
C41 0.027(5) 0.024(5) 0.033(5) 0.006(4) 0.010(4) 0.014(4)
C42 0.035(5) 0.016(5) 0.029(5) -0.004(4) -0.005(4) 0.010(4)
C43 0.036(6) 0.022(5) 0.045(6) 0.010(4) 0.004(5) 0.006(4)
C44 0.023(5) 0.019(5) 0.039(5) 0.015(4) 0.010(4) 0.002(4)
C45 0.018(4) 0.021(4) 0.017(4) 0.007(3) 0.004(3) 0.008(4)
C46 0.020(4) 0.028(5) 0.020(4) 0.012(4) 0.010(3) 0.004(4)
C47 0.032(5) 0.026(5) 0.022(4) 0.002(4) 0.006(4) 0.007(4)
C48 0.027(5) 0.036(5) 0.021(4) 0.011(4) 0.010(4) 0.011(4)
C49 0.019(5) 0.043(6) 0.027(4) 0.018(4) 0.014(4) 0.007(4)
C50 0.017(4) 0.033(5) 0.025(4) 0.007(4) 0.007(4) 0.003(4)
C51 0.015(4) 0.010(4) 0.023(4) 0.009(3) 0.006(3) 0.000(3)
C52 0.021(4) 0.025(4) 0.030(4) 0.000(4) 0.003(4) 0.005(4)
C53 0.019(4) 0.037(5) 0.036(4) 0.000(4) 0.003(4) 0.009(4)
C54 0.022(4) 0.036(5) 0.028(4) 0.007(4) -0.004(4) 0.004(4)
C55 0.027(4) 0.029(4) 0.022(4) 0.006(3) 0.005(3) 0.006(4)
C56 0.022(4) 0.026(4) 0.023(4) 0.007(3) 0.008(3) 0.008(3)
C57 0.030(6) 0.075(9) 0.034(6) 0.018(6) 0.011(5) 0.004(6)
C58 0.036(7) 0.065(8) 0.044(6) 0.019(6) 0.020(5) 0.008(6)
B1 0.017(4) 0.006(3) 0.009(3) -0.003(3) 0.002(3) 0.001(3)
B2 0.008(3) 0.017(4) 0.012(3) 0.005(3) 0.009(3) 0.003(3)
B3 0.014(4) 0.015(4) 0.010(3) 0.003(3) 0.006(3) 0.003(3)
B4 0.014(4) 0.013(4) 0.018(3) 0.008(3) 0.004(3) 0.005(3)
B5 0.015(4) 0.013(4) 0.018(3) 0.007(3) 0.004(3) 0.003(3)
B6 0.014(4) 0.007(3) 0.020(4) 0.005(3) 0.003(3) 0.001(3)
P1 0.0168(11) 0.0144(11) 0.0141(10) 0.0045(9) 0.0038(8) 0.0043(9)
P2 0.0143(11) 0.0153(11) 0.0188(10) 0.0056(9) 0.0067(9) 0.0029(9)
Rh1 0.0106(3) 0.0116(3) 0.0134(3) 0.0050(2) 0.0044(2) 0.0035(3)
Rh2 0.0111(3) 0.0131(3) 0.0129(3) 0.0051(3) 0.0038(2) 0.0034(3)
Au1 0.01602(19) 0.01442(19) 0.01787(18) 0.00883(13) 0.00456(13) 0.00462(14)
Au2 0.01489(19) 0.01397(19) 0.01816(18) 0.00696(13) 0.00628(13) 0.00286(14)
Cl1 0.0471(17) 0.0456(17) 0.0382(14) 0.0065(13) 0.0168(13) 0.0095(14)
Cl2 0.0446(18) 0.085(3) 0.0514(18) 0.0339(18) 0.0134(14) 0.0087(17)
Cl3 0.0355(16) 0.0564(19) 0.0477(16) -0.0012(14) 0.0112(13) 0.0081(14)
Cl4 0.0420(18) 0.080(2) 0.0376(15) -0.0027(15) 0.0176(13) -0.0084(16)

loop_
_atom_type_symbol
_atom_type_description
_atom_type_scat_dispersion_real
_atom_type_scat_dispersion_imag
_atom_type_scat_source
C C 0.0033 0.0016 'International Tables Vol C Tables 4.2.6.8 and 6.1.1.4'
H H 0.0000 0.0000 'International Tables Vol C Tables 4.2.6.8 and 6.1.1.4'
B B 0.0013 0.0007 'International Tables Vol C Tables 4.2.6.8 and 6.1.1.4'
P P 0.1023 0.0942 'International Tables Vol C Tables 4.2.6.8 and 6.1.1.4'
Rh Rh -1.1178 0.9187 'International Tables Vol C Tables 4.2.6.8 and 6.1.1.4'
Au Au -2.0133 8.8022 'International Tables Vol C Tables 4.2.6.8 and 6.1.1.4'
Cl Cl 0.1484 0.1585 'International Tables Vol C Tables 4.2.6.8 and 6.1.1.4'

loop_
_geom_angle_atom_site_label_1
_geom_angle_atom_site_label_2
_geom_angle_atom_site_label_3
_geom_angle
C5 C1 C2 109.5(7)
C5 C1 C6 125.0(8)
C2 C1 C6 125.3(8)
C5 C1 Rh1 71.9(5)
C2 C1 Rh1 70.5(4)
C6 C1 Rh1 128.1(5)
C3 C2 C1 107.8(7)
C3 C2 C7 126.4(8)
C1 C2 C7 125.7(8)
C3 C2 Rh1 71.5(4)
C1 C2 Rh1 72.9(4)
C7 C2 Rh1 125.0(5)
C2 C3 C4 107.0(7)
C2 C3 C8 126.3(8)
C4 C3 C8 126.5(8)
C2 C3 Rh1 71.9(4)
C4 C3 Rh1 70.6(5)
C8 C3 Rh1 126.8(6)
C5 C4 C3 108.0(7)
C5 C4 C9 126.7(8)
C3 C4 C9 125.0(8)
C5 C4 Rh1 73.2(5)
C3 C4 Rh1 71.9(5)
C9 C4 Rh1 125.7(6)
C1 C5 C4 107.6(7)
C1 C5 C10 127.8(8)
C4 C5 C10 124.3(9)
C1 C5 Rh1 72.7(5)
C4 C5 Rh1 69.9(5)
C10 C5 Rh1 127.1(7)
C1 C6 H6A 109.5
C1 C6 H6B 109.5
H6A C6 H6B 109.5
C1 C6 H6C 109.5
H6A C6 H6C 109.5
H6B C6 H6C 109.5
C2 C7 H7A 109.5
C2 C7 H7B 109.5
H7A C7 H7B 109.5
C2 C7 H7C 109.5
H7A C7 H7C 109.5
H7B C7 H7C 109.5
C3 C8 H8A 109.5
C3 C8 H8B 109.5
H8A C8 H8B 109.5
C3 C8 H8C 109.5
H8A C8 H8C 109.5
H8B C8 H8C 109.5
C4 C9 H9A 109.5
C4 C9 H9B 109.5
H9A C9 H9B 109.5
C4 C9 H9C 109.5
H9A C9 H9C 109.5
H9B C9 H9C 109.5
C5 C10 H10A 109.5
C5 C10 H10B 109.5
H10A C10 H10B 109.5
C5 C10 H10C 109.5
H10A C10 H10C 109.5
H10B C10 H10C 109.5
C15 C11 C12 108.2(7)
C15 C11 C16 125.6(7)
C12 C11 C16 126.2(8)
C15 C11 Rh2 71.1(4)
C12 C11 Rh2 71.2(4)
C16 C11 Rh2 125.3(5)
C13 C12 C11 107.9(7)
C13 C12 C17 126.0(8)
C11 C12 C17 126.0(8)
C13 C12 Rh2 71.1(4)
C11 C12 Rh2 71.6(4)
C17 C12 Rh2 126.3(5)
C14 C13 C12 107.6(7)
C14 C13 C18 126.2(8)
C12 C13 C18 126.2(8)
C14 C13 Rh2 70.4(4)
C12 C13 Rh2 71.7(4)
C18 C13 Rh2 124.0(5)
C13 C14 C15 109.0(7)
C13 C14 C19 125.8(8)
C15 C14 C19 125.2(8)
C13 C14 Rh2 72.6(5)
C15 C14 Rh2 72.3(4)
C19 C14 Rh2 123.2(6)
C11 C15 C14 107.3(7)
C11 C15 C20 126.2(8)
C14 C15 C20 126.4(8)
C11 C15 Rh2 72.1(4)
C14 C15 Rh2 70.1(4)
C20 C15 Rh2 124.0(5)
C11 C16 H16A 109.5
C11 C16 H16B 109.5
H16A C16 H16B 109.5
C11 C16 H16C 109.5
H16A C16 H16C 109.5
H16B C16 H16C 109.5
C12 C17 H17A 109.5
C12 C17 H17B 109.5
H17A C17 H17B 109.5
C12 C17 H17C 109.5
H17A C17 H17C 109.5
H17B C17 H17C 109.5
C13 C18 H18A 109.5
C13 C18 H18B 109.5
H18A C18 H18B 109.5
C13 C18 H18C 109.5
H18A C18 H18C 109.5
H18B C18 H18C 109.5
C14 C19 H19A 109.5
C14 C19 H19B 109.5
H19A C19 H19B 109.5
C14 C19 H19C 109.5
H19A C19 H19C 109.5
H19B C19 H19C 109.5
C15 C20 H20A 109.5
C15 C20 H20B 109.5
H20A C20 H20B 109.5
C15 C20 H20C 109.5
H20A C20 H20C 109.5
H20B C20 H20C 109.5
C26 C21 C22 118.4(7)
C26 C21 P1 123.4(6)
C22 C21 P1 118.1(6)
C23 C22 C21 120.3(8)
C23 C22 H22 119.8
C21 C22 H22 119.8
C22 C23 C24 119.7(8)
C22 C23 H23 120.2
C24 C23 H23 120.2
C25 C24 C23 120.8(8)
C25 C24 H24 119.6
C23 C24 H24 119.6
C24 C25 C26 119.3(8)
C24 C25 H25 120.3
C26 C25 H25 120.3
C21 C26 C25 121.4(8)
C21 C26 H26 119.3
C25 C26 H26 119.3
C32 C27 C28 118.3(8)
C32 C27 P1 119.5(7)
C28 C27 P1 122.1(7)
C29 C28 C27 121.5(8)
C29 C28 H28 119.2
C27 C28 H28 119.2
C30 C29 C28 119.8(9)
C30 C29 H29 120.1
C28 C29 H29 120.1
C29 C30 C31 120.2(9)
C29 C30 H30 119.9
C31 C30 H30 119.9
C30 C31 C32 120.0(9)
C30 C31 H31 120.0
C32 C31 H31 120.0
C27 C32 C31 120.2(9)
C27 C32 H32 119.9
C31 C32 H32 119.9
C34 C33 C38 120.2(8)
C34 C33 P1 121.6(7)
C38 C33 P1 117.9(7)
C33 C34 C35 119.7(9)
C33 C34 H34 120.1
C35 C34 H34 120.1
C36 C35 C34 120.4(9)
C36 C35 H35 119.8
C34 C35 H35 119.8
C37 C36 C35 119.2(9)
C37 C36 H36 120.4
C35 C36 H36 120.4
C36 C37 C38 121.5(9)
C36 C37 H37 119.2
C38 C37 H37 119.2
C37 C38 C33 119.0(9)
C37 C38 H38 120.5
C33 C38 H38 120.5
C44 C39 C40 118.8(8)
C44 C39 P2 124.4(7)
C40 C39 P2 116.7(7)
C41 C40 C39 119.6(9)
C41 C40 H40 120.2
C39 C40 H40 120.2
C42 C41 C40 120.5(9)
C42 C41 H41 119.8
C40 C41 H41 119.8
C41 C42 C43 120.3(9)
C41 C42 H42 119.9
C43 C42 H42 119.9
C44 C43 C42 120.3(10)
C44 C43 H43 119.9
C42 C43 H43 119.9
C43 C44 C39 120.5(10)
C43 C44 H44 119.7
C39 C44 H44 119.7
C50 C45 C46 119.3(8)
C50 C45 P2 122.2(7)
C46 C45 P2 118.5(7)
C45 C46 C47 119.6(9)
C45 C46 H46 120.2
C47 C46 H46 120.2
C48 C47 C46 120.6(9)
C48 C47 H47 119.7
C46 C47 H47 119.7
C49 C48 C47 119.7(9)
C49 C48 H48 120.2
C47 C48 H48 120.2
C48 C49 C50 120.5(9)
C48 C49 H49 119.8
C50 C49 H49 119.8
C45 C50 C49 120.3(9)
C45 C50 H50 119.9
C49 C50 H50 119.9
C52 C51 C56 119.4(8)
C52 C51 P2 119.2(7)
C56 C51 P2 121.3(7)
C51 C52 C53 121.2(9)
C51 C52 H52 119.4
C53 C52 H52 119.4
C54 C53 C52 119.1(9)
C54 C53 H53 120.5
C52 C53 H53 120.5
C53 C54 C55 120.6(9)
C53 C54 H54 119.7
C55 C54 H54 119.7
C54 C55 C56 120.1(9)
C54 C55 H55 120.0
C56 C55 H55 120.0
C55 C56 C51 119.7(9)
C55 C56 H56 120.2
C51 C56 H56 120.2
Cl1 C57 Cl2 111.9(7)
Cl1 C57 H57A 109.2
Cl2 C57 H57A 109.2
Cl1 C57 H57B 109.2
Cl2 C57 H57B 109.2
H57A C57 H57B 107.9
Cl4 C58 Cl3 113.5(7)
Cl4 C58 H58A 108.9
Cl3 C58 H58A 108.9
Cl4 C58 H58B 108.9
Cl3 C58 H58B 108.9
H58A C58 H58B 107.7
B2 B1 B3 60.6(5)
B2 B1 Rh1 119.0(6)
B3 B1 Rh1 66.9(4)
B2 B1 Au1 116.7(5)
B3 B1 Au1 118.3(5)
Rh1 B1 Au1 65.0(2)
B2 B1 H1 106.6
B3 B1 H1 136.3
Rh1 B1 H1 133.1
Au1 B1 H1 104.8
B1 B2 B3 60.5(5)
B1 B2 Rh2 120.6(6)
B3 B2 Rh2 67.6(4)
B1 B2 Au2 121.5(5)
B3 B2 Au2 121.4(5)
Rh2 B2 Au2 65.5(2)
B1 B2 H2 104.3
B3 B2 H2 136.5
Rh2 B2 H2 133.6
Au2 B2 H2 101.5
B1 B3 B2 58.9(5)
B1 B3 B4 112.5(6)
B2 B3 B4 111.0(6)
B1 B3 Rh1 65.6(4)
B2 B3 Rh1 116.5(5)
B4 B3 Rh1 64.7(4)
B1 B3 Rh2 116.8(6)
B2 B3 Rh2 64.7(4)
B4 B3 Rh2 64.1(4)
Rh1 B3 Rh2 124.0(4)
B1 B3 H3 119.2
B2 B3 H3 120.5
B4 B3 H3 120.0
Rh1 B3 H3 111.8
Rh2 B3 H3 112.4
B5 B4 B6 60.1(5)
B5 B4 B3 111.2(6)
B6 B4 B3 111.2(6)
B5 B4 Rh2 117.2(6)
B6 B4 Rh2 64.6(4)
B3 B4 Rh2 64.6(4)
B5 B4 Rh1 64.4(4)
B6 B4 Rh1 116.6(6)
B3 B4 Rh1 64.0(4)
Rh2 B4 Rh1 123.7(4)
B5 B4 H4 119.5
B6 B4 H4 119.7
B3 B4 H4 120.5
Rh2 B4 H4 112.0
Rh1 B4 H4 112.6
B4 B5 B6 60.2(5)
B4 B5 Rh1 67.7(5)
B6 B5 Rh1 119.5(6)
B4 B5 Au1 120.7(6)
B6 B5 Au1 117.4(5)
Rh1 B5 Au1 66.6(3)
B4 B5 H5 135.9
B6 B5 H5 106.6
Rh1 B5 H5 132.5
Au1 B5 H5 103.0
B5 B6 B4 59.7(5)
B5 B6 Rh2 119.0(6)
B4 B6 Rh2 67.0(4)
B5 B6 Au2 119.9(5)
B4 B6 Au2 119.5(5)
Rh2 B6 Au2 64.8(2)
B5 B6 H6 105.7
B4 B6 H6 136.9
Rh2 B6 H6 133.9
Au2 B6 H6 103.1
C33 P1 C27 105.8(4)
C33 P1 C21 101.7(4)
C27 P1 C21 102.9(4)
C33 P1 Au1 113.6(3)
C27 P1 Au1 117.8(3)
C21 P1 Au1 113.2(3)
C45 P2 C39 108.6(4)
C45 P2 C51 102.5(4)
C39 P2 C51 105.9(4)
C45 P2 Au2 111.4(3)
C39 P2 Au2 112.8(3)
C51 P2 Au2 114.8(3)
B5 Rh1 B1 96.1(4)
B5 Rh1 B3 88.4(3)
B1 Rh1 B3 47.4(3)
B5 Rh1 B4 47.9(3)
B1 Rh1 B4 88.1(4)
B3 Rh1 B4 51.2(3)
B5 Rh1 C4 115.9(3)
B1 Rh1 C4 140.5(3)
B3 Rh1 C4 107.9(3)
B4 Rh1 C4 96.4(3)
B5 Rh1 C3 153.0(3)
B1 Rh1 C3 106.8(3)
B3 Rh1 C3 96.5(3)
B4 Rh1 C3 117.5(3)
C4 Rh1 C3 37.5(3)
B5 Rh1 C2 151.8(3)
B1 Rh1 C2 100.7(3)
B3 Rh1 C2 119.5(3)
B4 Rh1 C2 154.1(3)
C4 Rh1 C2 61.6(3)
C3 Rh1 C2 36.6(3)
B5 Rh1 C5 99.3(3)
B1 Rh1 C5 161.1(3)
B3 Rh1 C5 143.4(3)
B4 Rh1 C5 110.4(3)
C4 Rh1 C5 36.9(3)
C3 Rh1 C5 61.7(3)
C2 Rh1 C5 61.0(3)
B5 Rh1 C1 115.8(3)
B1 Rh1 C1 126.7(3)
B3 Rh1 C1 155.6(3)
B4 Rh1 C1 145.1(3)
C4 Rh1 C1 60.4(3)
C3 Rh1 C1 60.8(3)
C2 Rh1 C1 36.6(3)
C5 Rh1 C1 35.4(3)
B5 Rh1 Au1 64.0(3)
B1 Rh1 Au1 65.8(2)
B3 Rh1 Au1 103.8(3)
B4 Rh1 Au1 103.1(3)
C4 Rh1 Au1 148.2(2)
C3 Rh1 Au1 138.8(2)
C2 Rh1 Au1 102.8(2)
C5 Rh1 Au1 111.8(2)
C1 Rh1 Au1 90.2(2)
B6 Rh2 B2 95.2(3)
B6 Rh2 B4 48.4(4)
B2 Rh2 B4 88.0(3)
B6 Rh2 B3 88.6(3)
B2 Rh2 B3 47.7(3)
B4 Rh2 B3 51.3(3)
B6 Rh2 C14 129.6(3)
B2 Rh2 C14 127.1(3)
B4 Rh2 C14 101.3(3)
B3 Rh2 C14 100.3(3)
B6 Rh2 C13 163.6(3)
B2 Rh2 C13 101.3(3)
B4 Rh2 C13 131.8(3)
B3 Rh2 C13 102.6(3)
C14 Rh2 C13 37.1(3)
B6 Rh2 C15 101.2(3)
B2 Rh2 C15 163.5(3)
B4 Rh2 C15 100.8(3)
B3 Rh2 C15 129.5(3)
C14 Rh2 C15 37.7(3)
C13 Rh2 C15 62.4(3)
B6 Rh2 C12 136.1(3)
B2 Rh2 C12 107.2(3)
B4 Rh2 C12 162.0(3)
B3 Rh2 C12 134.2(3)
C14 Rh2 C12 62.0(3)
C13 Rh2 C12 37.2(3)
C15 Rh2 C12 62.1(3)
B6 Rh2 C11 104.5(3)
B2 Rh2 C11 140.1(3)
B4 Rh2 C11 130.7(3)
B3 Rh2 C11 162.2(3)
C14 Rh2 C11 62.0(3)
C13 Rh2 C11 62.2(3)
C15 Rh2 C11 36.8(3)
C12 Rh2 C11 37.3(3)
B6 Rh2 Au2 66.0(2)
B2 Rh2 Au2 64.9(2)
B4 Rh2 Au2 105.7(2)
B3 Rh2 Au2 104.7(2)
C14 Rh2 Au2 151.0(2)
C13 Rh2 Au2 121.2(2)
C15 Rh2 Au2 124.7(2)
C12 Rh2 Au2 89.8(2)
C11 Rh2 Au2 91.8(2)
P1 Au1 B5 141.8(2)
P1 Au1 Rh1 162.12(6)
B5 Au1 Rh1 49.5(2)
P1 Au1 B1 135.7(2)
B5 Au1 B1 77.0(3)
Rh1 Au1 B1 49.22(19)
P2 Au2 B2 141.1(2)
P2 Au2 Rh2 162.06(6)
B2 Au2 Rh2 49.6(2)
P2 Au2 B6 136.9(2)
B2 Au2 B6 76.1(3)
Rh2 Au2 B6 49.2(2)

loop_
_geom_bond_atom_site_label_1
_geom_bond_atom_site_label_2
_geom_bond_distance
C1 C5 1.392(13)
C1 C2 1.429(12)
C1 C6 1.511(11)
C1 Rh1 2.292(8)
C2 C3 1.419(12)
C2 C7 1.511(11)
C2 Rh1 2.261(7)
C3 C4 1.445(13)
C3 C8 1.498(10)
C3 Rh1 2.256(8)
C4 C5 1.431(12)
C4 C9 1.496(11)
C4 Rh1 2.238(9)
C5 C10 1.517(11)
C5 Rh1 2.281(9)
C6 H6A 0.9800
C6 H6B 0.9800
C6 H6C 0.9800
C7 H7A 0.9800
C7 H7B 0.9800
C7 H7C 0.9800
C8 H8A 0.9800
C8 H8B 0.9800
C8 H8C 0.9800
C9 H9A 0.9800
C9 H9B 0.9800
C9 H9C 0.9800
C10 H10A 0.9800
C10 H10B 0.9800
C10 H10C 0.9800
C11 C15 1.423(12)
C11 C12 1.443(12)
C11 C16 1.511(10)
C11 Rh2 2.259(8)
C12 C13 1.435(12)
C12 C17 1.504(11)
C12 Rh2 2.254(7)
C13 C14 1.419(12)
C13 C18 1.494(11)
C13 Rh2 2.245(7)
C14 C15 1.441(12)
C14 C19 1.505(11)
C14 Rh2 2.217(8)
C15 C20 1.499(10)
C15 Rh2 2.246(8)
C16 H16A 0.9800
C16 H16B 0.9800
C16 H16C 0.9800
C17 H17A 0.9800
C17 H17B 0.9800
C17 H17C 0.9800
C18 H18A 0.9800
C18 H18B 0.9800
C18 H18C 0.9800
C19 H19A 0.9800
C19 H19B 0.9800
C19 H19C 0.9800
C20 H20A 0.9800
C20 H20B 0.9800
C20 H20C 0.9800
C21 C26 1.386(12)
C21 C22 1.399(12)
C21 P1 1.833(8)
C22 C23 1.389(12)
C22 H22 0.9500
C23 C24 1.394(13)
C23 H23 0.9500
C24 C25 1.360(13)
C24 H24 0.9500
C25 C26 1.398(12)
C25 H25 0.9500
C26 H26 0.9500
C27 C32 1.391(13)
C27 C28 1.394(12)
C27 P1 1.826(9)
C28 C29 1.379(13)
C28 H28 0.9500
C29 C30 1.374(14)
C29 H29 0.9500
C30 C31 1.386(14)
C30 H30 0.9500
C31 C32 1.399(14)
C31 H31 0.9500
C32 H32 0.9500
C33 C34 1.372(13)
C33 C38 1.402(13)
C33 P1 1.824(9)
C34 C35 1.406(13)
C34 H34 0.9500
C35 C36 1.392(14)
C35 H35 0.9500
C36 C37 1.367(15)
C36 H36 0.9500
C37 C38 1.395(13)
C37 H37 0.9500
C38 H38 0.9500
C39 C44 1.390(13)
C39 C40 1.404(14)
C39 P2 1.822(9)
C40 C41 1.398(13)
C40 H40 0.9500
C41 C42 1.362(15)
C41 H41 0.9500
C42 C43 1.382(16)
C42 H42 0.9500
C43 C44 1.380(14)
C43 H43 0.9500
C44 H44 0.9500
C45 C50 1.395(13)
C45 C46 1.397(13)
C45 P2 1.822(9)
C46 C47 1.401(13)
C46 H46 0.9500
C47 C48 1.386(14)
C47 H47 0.9500
C48 C49 1.377(14)
C48 H48 0.9500
C49 C50 1.397(13)
C49 H49 0.9500
C50 H50 0.9500
C51 C52 1.381(13)
C51 C56 1.390(13)
C51 P2 1.832(8)
C52 C53 1.386(14)
C52 H52 0.9500
C53 C54 1.378(14)
C53 H53 0.9500
C54 C55 1.384(14)
C54 H54 0.9500
C55 C56 1.390(13)
C55 H55 0.9500
C56 H56 0.9500
C57 Cl1 1.755(14)
C57 Cl2 1.760(12)
C57 H57A 0.9900
C57 H57B 0.9900
C58 Cl4 1.717(12)
C58 Cl3 1.747(12)
C58 H58A 0.9900
C58 H58B 0.9900
B1 B2 1.722(12)
B1 B3 1.750(13)
B1 Rh1 2.163(8)
B1 Au1 2.606(9)
B1 H1 1.1200
B2 B3 1.752(13)
B2 Rh2 2.143(9)
B2 Au2 2.546(9)
B2 H2 1.1200
B3 B4 1.895(13)
B3 Rh1 2.186(9)
B3 Rh2 2.192(9)
B3 H3 1.1200
B4 B5 1.764(13)
B4 B6 1.773(13)
B4 Rh2 2.184(9)
B4 Rh1 2.199(9)
B4 H4 1.1200
B5 B6 1.772(13)
B5 Rh1 2.144(10)
B5 Au1 2.535(9)
B5 H5 1.1200
B6 Rh2 2.141(9)
B6 Au2 2.584(9)
B6 H6 1.1200
P1 Au1 2.266(2)
P2 Au2 2.258(2)
Rh1 Au1 2.5883(7)
Rh2 Au2 2.5592(8)

loop_
_geom_torsion_atom_site_label_1
_geom_torsion_atom_site_label_2
_geom_torsion_atom_site_label_3
_geom_torsion_atom_site_label_4
_geom_torsion
C5 C1 C2 C3 1.8(7)
C6 C1 C2 C3 -173.1(7)
Rh1 C1 C2 C3 63.4(4)
C5 C1 C2 C7 177.2(8)
C6 C1 C2 C7 2.3(11)
Rh1 C1 C2 C7 -121.2(7)
C5 C1 C2 Rh1 -61.6(6)
C6 C1 C2 Rh1 123.5(7)
C1 C2 C3 C4 -2.1(7)
C7 C2 C3 C4 -177.4(8)
Rh1 C2 C3 C4 62.2(5)
C1 C2 C3 C8 172.9(8)
C7 C2 C3 C8 -2.5(11)
Rh1 C2 C3 C8 -122.8(8)
C1 C2 C3 Rh1 -64.3(4)
C7 C2 C3 Rh1 120.3(7)
C2 C3 C4 C5 1.7(9)
C8 C3 C4 C5 -173.3(8)
Rh1 C3 C4 C5 64.7(6)
C2 C3 C4 C9 175.6(8)
C8 C3 C4 C9 0.6(14)
Rh1 C3 C4 C9 -121.4(9)
C2 C3 C4 Rh1 -63.1(4)
C8 C3 C4 Rh1 122.0(8)
C2 C1 C5 C4 -0.8(9)
C6 C1 C5 C4 174.2(8)
Rh1 C1 C5 C4 -61.6(6)
C2 C1 C5 C10 -175.4(8)
C6 C1 C5 C10 -0.4(15)
Rh1 C1 C5 C10 123.9(10)
C2 C1 C5 Rh1 60.8(5)
C6 C1 C5 Rh1 -124.3(8)
C3 C4 C5 C1 -0.5(10)
C9 C4 C5 C1 -174.3(8)
Rh1 C4 C5 C1 63.4(6)
C3 C4 C5 C10 174.3(8)
C9 C4 C5 C10 0.5(15)
Rh1 C4 C5 C10 -121.8(9)
C3 C4 C5 Rh1 -63.9(6)
C9 C4 C5 Rh1 122.3(9)
C15 C11 C12 C13 -0.4(7)
C16 C11 C12 C13 177.4(7)
Rh2 C11 C12 C13 -62.2(4)
C15 C11 C12 C17 -176.3(7)
C16 C11 C12 C17 1.5(10)
Rh2 C11 C12 C17 121.9(7)
C15 C11 C12 Rh2 61.8(5)
C16 C11 C12 Rh2 -120.4(7)
C11 C12 C13 C14 0.9(7)
C17 C12 C13 C14 176.8(7)
Rh2 C12 C13 C14 -61.6(5)
C11 C12 C13 C18 -178.3(7)
C17 C12 C13 C18 -2.4(11)
Rh2 C12 C13 C18 119.2(7)
C11 C12 C13 Rh2 62.5(4)
C17 C12 C13 Rh2 -121.6(7)
C12 C13 C14 C15 -1.1(8)
C18 C13 C14 C15 178.1(7)
Rh2 C13 C14 C15 -63.5(5)
C12 C13 C14 C19 -178.8(7)
C18 C13 C14 C19 0.4(13)
Rh2 C13 C14 C19 118.7(8)
C12 C13 C14 Rh2 62.4(4)
C18 C13 C14 Rh2 -118.3(8)
C12 C11 C15 C14 -0.2(8)
C16 C11 C15 C14 -178.1(7)
Rh2 C11 C15 C14 61.6(5)
C12 C11 C15 C20 178.7(7)
C16 C11 C15 C20 0.9(12)
Rh2 C11 C15 C20 -119.4(8)
C12 C11 C15 Rh2 -61.8(4)
C16 C11 C15 Rh2 120.3(7)
C13 C14 C15 C11 0.8(9)
C19 C14 C15 C11 178.6(8)
Rh2 C14 C15 C11 -62.9(5)
C13 C14 C15 C20 -178.2(7)
C19 C14 C15 C20 -0.4(13)
Rh2 C14 C15 C20 118.1(8)
C13 C14 C15 Rh2 63.7(5)
C19 C14 C15 Rh2 -118.5(8)
C26 C21 C22 C23 -0.7(13)
P1 C21 C22 C23 177.1(7)
C21 C22 C23 C24 1.1(13)
C22 C23 C24 C25 -0.9(14)
C23 C24 C25 C26 0.3(14)
C22 C21 C26 C25 0.0(13)
P1 C21 C26 C25 -177.7(7)
C24 C25 C26 C21 0.2(14)
C32 C27 C28 C29 0.3(14)
P1 C27 C28 C29 177.4(7)
C27 C28 C29 C30 1.7(14)
C28 C29 C30 C31 -2.4(15)
C29 C30 C31 C32 1.1(16)
C28 C27 C32 C31 -1.5(14)
P1 C27 C32 C31 -178.7(8)
C30 C31 C32 C27 0.9(16)
C38 C33 C34 C35 0.5(13)
P1 C33 C34 C35 -173.5(7)
C33 C34 C35 C36 0.3(14)
C34 C35 C36 C37 -0.4(14)
C35 C36 C37 C38 -0.3(15)
C36 C37 C38 C33 1.1(14)
C34 C33 C38 C37 -1.2(13)
P1 C33 C38 C37 173.0(7)
C44 C39 C40 C41 0.1(13)
P2 C39 C40 C41 178.9(7)
C39 C40 C41 C42 -1.6(14)
C40 C41 C42 C43 2.4(14)
C41 C42 C43 C44 -1.7(15)
C42 C43 C44 C39 0.1(15)
C40 C39 C44 C43 0.7(14)
P2 C39 C44 C43 -178.1(8)
C50 C45 C46 C47 1.1(13)
P2 C45 C46 C47 179.1(7)
C45 C46 C47 C48 1.3(14)
C46 C47 C48 C49 -2.1(14)
C47 C48 C49 C50 0.4(14)
C46 C45 C50 C49 -2.8(13)
P2 C45 C50 C49 179.3(7)
C48 C49 C50 C45 2.1(14)
C56 C51 C52 C53 0.8(15)
P2 C51 C52 C53 177.4(8)
C51 C52 C53 C54 -1.0(17)
C52 C53 C54 C55 0.7(17)
C53 C54 C55 C56 -0.3(16)
C54 C55 C56 C51 0.2(15)
C52 C51 C56 C55 -0.4(14)
P2 C51 C56 C55 -176.9(7)
Rh1 B1 B2 B3 34.2(6)
Au1 B1 B2 B3 109.0(6)
B3 B1 B2 Rh2 -32.5(6)
Rh1 B1 B2 Rh2 1.8(9)
Au1 B1 B2 Rh2 76.5(7)
B3 B1 B2 Au2 -110.8(7)
Rh1 B1 B2 Au2 -76.6(7)
Au1 B1 B2 Au2 -1.8(8)
Rh1 B1 B3 B2 -147.7(5)
Au1 B1 B3 B2 -106.4(6)
B2 B1 B3 B4 101.7(7)
Rh1 B1 B3 B4 -46.0(5)
Au1 B1 B3 B4 -4.7(9)
B2 B1 B3 Rh1 147.7(5)
Au1 B1 B3 Rh1 41.2(4)
B2 B1 B3 Rh2 30.4(5)
Rh1 B1 B3 Rh2 -117.3(5)
Au1 B1 B3 Rh2 -76.0(6)
Rh2 B2 B3 B1 150.0(5)
Au2 B2 B3 B1 111.0(6)
B1 B2 B3 B4 -104.3(7)
Rh2 B2 B3 B4 45.7(5)
Au2 B2 B3 B4 6.6(9)
B1 B2 B3 Rh1 -33.0(5)
Rh2 B2 B3 Rh1 117.1(5)
Au2 B2 B3 Rh1 78.0(7)
B1 B2 B3 Rh2 -150.0(5)
Au2 B2 B3 Rh2 -39.0(4)
B1 B3 B4 B5 1.1(9)
B2 B3 B4 B5 65.0(8)
Rh1 B3 B4 B5 -45.3(5)
Rh2 B3 B4 B5 111.0(6)
B1 B3 B4 B6 -63.9(8)
B2 B3 B4 B6 0.1(9)
Rh1 B3 B4 B6 -110.2(6)
Rh2 B3 B4 B6 46.0(5)
B1 B3 B4 Rh2 -109.9(6)
B2 B3 B4 Rh2 -46.0(5)
Rh1 B3 B4 Rh2 -156.3(4)
B1 B3 B4 Rh1 46.4(5)
B2 B3 B4 Rh1 110.3(6)
Rh2 B3 B4 Rh1 156.3(4)
B3 B4 B5 B6 -102.9(7)
Rh2 B4 B5 B6 -31.5(6)
Rh1 B4 B5 B6 -148.0(6)
B6 B4 B5 Rh1 148.0(6)
B3 B4 B5 Rh1 45.1(5)
Rh2 B4 B5 Rh1 116.5(5)
B6 B4 B5 Au1 106.1(7)
B3 B4 B5 Au1 3.1(9)
Rh2 B4 B5 Au1 74.5(7)
Rh1 B4 B5 Au1 -42.0(5)
Rh1 B5 B6 B4 -34.2(6)
Au1 B5 B6 B4 -111.4(6)
B4 B5 B6 Rh2 32.9(6)
Rh1 B5 B6 Rh2 -1.4(9)
Au1 B5 B6 Rh2 -78.6(7)
B4 B5 B6 Au2 108.8(7)
Rh1 B5 B6 Au2 74.6(7)
Au1 B5 B6 Au2 -2.6(8)
B3 B4 B6 B5 102.9(7)
Rh2 B4 B6 B5 149.0(6)
Rh1 B4 B6 B5 32.3(6)
B5 B4 B6 Rh2 -149.0(6)
B3 B4 B6 Rh2 -46.0(5)
Rh1 B4 B6 Rh2 -116.7(5)
B5 B4 B6 Au2 -109.5(6)
B3 B4 B6 Au2 -6.5(8)
Rh2 B4 B6 Au2 39.5(4)
Rh1 B4 B6 Au2 -77.2(7)
C34 C33 P1 C27 -21.2(8)
C38 C33 P1 C27 164.7(7)
C34 C33 P1 C21 86.0(8)
C38 C33 P1 C21 -88.1(7)
C34 C33 P1 Au1 -152.1(6)
C38 C33 P1 Au1 33.9(8)
C32 C27 P1 C33 -91.1(8)
C28 C27 P1 C33 91.9(8)
C32 C27 P1 C21 162.6(7)
C28 C27 P1 C21 -14.4(8)
C32 C27 P1 Au1 37.3(8)
C28 C27 P1 Au1 -139.7(6)
C26 C21 P1 C33 -13.3(8)
C22 C21 P1 C33 169.0(7)
C26 C21 P1 C27 96.1(8)
C22 C21 P1 C27 -81.6(7)
C26 C21 P1 Au1 -135.6(7)
C22 C21 P1 Au1 46.7(7)
C50 C45 P2 C39 -67.4(8)
C46 C45 P2 C39 114.7(7)
C50 C45 P2 C51 44.4(8)
C46 C45 P2 C51 -133.5(7)
C50 C45 P2 Au2 167.7(7)
C46 C45 P2 Au2 -10.2(8)
C44 C39 P2 C45 34.3(9)
C40 C39 P2 C45 -144.4(7)
C44 C39 P2 C51 -75.2(8)
C40 C39 P2 C51 106.1(7)
C44 C39 P2 Au2 158.4(7)
C40 C39 P2 Au2 -20.4(7)
C52 C51 P2 C45 40.3(8)
C56 C51 P2 C45 -143.3(7)
C52 C51 P2 C39 154.1(8)
C56 C51 P2 C39 -29.4(8)
C52 C51 P2 Au2 -80.7(8)
C56 C51 P2 Au2 95.7(7)
B4 B5 Rh1 B1 -81.9(5)
B6 B5 Rh1 B1 -50.0(7)
Au1 B5 Rh1 B1 59.3(3)
B4 B5 Rh1 B3 -35.0(5)
B6 B5 Rh1 B3 -3.1(6)
Au1 B5 Rh1 B3 106.2(3)
B6 B5 Rh1 B4 31.8(6)
Au1 B5 Rh1 B4 141.2(5)
B4 B5 Rh1 C4 74.2(5)
B6 B5 Rh1 C4 106.1(6)
Au1 B5 Rh1 C4 -144.6(2)
B4 B5 Rh1 C3 66.4(8)
B6 B5 Rh1 C3 98.2(9)
Au1 B5 Rh1 C3 -152.4(6)
B4 B5 Rh1 C2 151.8(6)
B6 B5 Rh1 C2 -176.4(5)
Au1 B5 Rh1 C2 -67.0(7)
B4 B5 Rh1 C5 109.1(5)
B6 B5 Rh1 C5 140.9(6)
Au1 B5 Rh1 C5 -109.7(3)
B4 B5 Rh1 C1 142.2(4)
B6 B5 Rh1 C1 174.0(6)
Au1 B5 Rh1 C1 -76.6(3)
B4 B5 Rh1 Au1 -141.2(5)
B6 B5 Rh1 Au1 -109.3(6)
B2 B1 Rh1 B5 50.1(6)
B3 B1 Rh1 B5 82.3(5)
Au1 B1 Rh1 B5 -57.9(3)
B2 B1 Rh1 B3 -32.2(6)
Au1 B1 Rh1 B3 -140.2(5)
B2 B1 Rh1 B4 2.7(6)
B3 B1 Rh1 B4 34.9(5)
Au1 B1 Rh1 B4 -105.2(3)
B2 B1 Rh1 C4 -94.9(7)
B3 B1 Rh1 C4 -62.7(7)
Au1 B1 Rh1 C4 157.1(4)
B2 B1 Rh1 C3 -115.5(6)
B3 B1 Rh1 C3 -83.3(5)
Au1 B1 Rh1 C3 136.5(2)
B2 B1 Rh1 C2 -152.7(6)
B3 B1 Rh1 C2 -120.5(4)
Au1 B1 Rh1 C2 99.3(2)
B2 B1 Rh1 C5 -165.3(8)
B3 B1 Rh1 C5 -133.1(10)
Au1 B1 Rh1 C5 86.7(10)
B2 B1 Rh1 C1 178.8(5)
B3 B1 Rh1 C1 -149.0(4)
Au1 B1 Rh1 C1 70.8(4)
B2 B1 Rh1 Au1 108.0(6)
B3 B1 Rh1 Au1 140.2(5)
B1 B3 Rh1 B5 -99.7(5)
B2 B3 Rh1 B5 -68.9(6)
B4 B3 Rh1 B5 33.1(4)
Rh2 B3 Rh1 B5 7.2(5)
B2 B3 Rh1 B1 30.8(6)
B4 B3 Rh1 B1 132.8(6)
Rh2 B3 Rh1 B1 106.9(7)
B1 B3 Rh1 B4 -132.8(6)
B2 B3 Rh1 B4 -102.0(7)
Rh2 B3 Rh1 B4 -25.9(4)
B1 B3 Rh1 C4 143.6(4)
B2 B3 Rh1 C4 174.3(6)
B4 B3 Rh1 C4 -83.7(5)
Rh2 B3 Rh1 C4 -109.5(5)
B1 B3 Rh1 C3 106.9(5)
B2 B3 Rh1 C3 137.7(6)
B4 B3 Rh1 C3 -120.3(4)
Rh2 B3 Rh1 C3 -146.2(5)
B1 B3 Rh1 C2 76.7(5)
B2 B3 Rh1 C2 107.4(6)
B4 B3 Rh1 C2 -150.6(4)
Rh2 B3 Rh1 C2 -176.5(4)
B1 B3 Rh1 C5 156.7(5)
B2 B3 Rh1 C5 -172.6(5)
B4 B3 Rh1 C5 -70.6(6)
Rh2 B3 Rh1 C5 -96.4(6)
B1 B3 Rh1 C1 86.5(9)
B2 B3 Rh1 C1 117.3(8)
B4 B3 Rh1 C1 -140.7(8)
Rh2 B3 Rh1 C1 -166.6(6)
B1 B3 Rh1 Au1 -37.0(4)
B2 B3 Rh1 Au1 -6.2(6)
B4 B3 Rh1 Au1 95.8(4)
Rh2 B3 Rh1 Au1 69.9(5)
B6 B4 Rh1 B5 -30.9(6)
B3 B4 Rh1 B5 -132.7(6)
Rh2 B4 Rh1 B5 -106.8(7)
B5 B4 Rh1 B1 100.0(5)
B6 B4 Rh1 B1 69.1(6)
B3 B4 Rh1 B1 -32.8(4)
Rh2 B4 Rh1 B1 -6.9(5)
B5 B4 Rh1 B3 132.7(6)
B6 B4 Rh1 B3 101.8(7)
Rh2 B4 Rh1 B3 25.9(4)
B5 B4 Rh1 C4 -119.4(5)
B6 B4 Rh1 C4 -150.3(6)
B3 B4 Rh1 C4 107.9(4)
Rh2 B4 Rh1 C4 133.8(5)
B5 B4 Rh1 C3 -152.0(4)
B6 B4 Rh1 C3 177.1(5)
B3 B4 Rh1 C3 75.3(5)
Rh2 B4 Rh1 C3 101.1(5)
B5 B4 Rh1 C2 -149.3(7)
B6 B4 Rh1 C2 179.8(6)
B3 B4 Rh1 C2 78.0(8)
Rh2 B4 Rh1 C2 103.9(8)
B5 B4 Rh1 C5 -84.2(5)
B6 B4 Rh1 C5 -115.0(6)
B3 B4 Rh1 C5 143.1(4)
Rh2 B4 Rh1 C5 169.0(4)
B5 B4 Rh1 C1 -74.5(7)
B6 B4 Rh1 C1 -105.4(7)
B3 B4 Rh1 C1 152.8(5)
Rh2 B4 Rh1 C1 178.7(4)
B5 B4 Rh1 Au1 35.3(4)
B6 B4 Rh1 Au1 4.4(6)
B3 B4 Rh1 Au1 -97.4(4)
Rh2 B4 Rh1 Au1 -71.5(5)
C5 C4 Rh1 B5 69.8(6)
C3 C4 Rh1 B5 -174.1(5)
C9 C4 Rh1 B5 -53.6(9)
C5 C4 Rh1 B1 -149.5(6)
C3 C4 Rh1 B1 -33.5(7)
C9 C4 Rh1 B1 87.1(9)
C5 C4 Rh1 B3 167.0(5)
C3 C4 Rh1 B3 -77.0(5)
C9 C4 Rh1 B3 43.6(9)
C5 C4 Rh1 B4 115.8(5)
C3 C4 Rh1 B4 -128.2(5)
C9 C4 Rh1 B4 -7.7(8)
C5 C4 Rh1 C3 -116.1(7)
C9 C4 Rh1 C3 120.5(10)
C5 C4 Rh1 C2 -78.6(5)
C3 C4 Rh1 C2 37.5(5)
C9 C4 Rh1 C2 158.0(9)
C3 C4 Rh1 C5 116.1(7)
C9 C4 Rh1 C5 -123.4(10)
C5 C4 Rh1 C1 -36.5(5)
C3 C4 Rh1 C1 79.5(5)
C9 C4 Rh1 C1 -160.0(9)
C5 C4 Rh1 Au1 -12.0(8)
C3 C4 Rh1 Au1 104.1(5)
C9 C4 Rh1 Au1 -135.4(7)
C2 C3 Rh1 B5 127.9(7)
C4 C3 Rh1 B5 11.7(9)
C8 C3 Rh1 B5 -109.9(10)
C2 C3 Rh1 B1 -85.2(5)
C4 C3 Rh1 B1 158.5(5)
C8 C3 Rh1 B1 36.9(9)
C2 C3 Rh1 B3 -132.7(5)
C4 C3 Rh1 B3 111.1(5)
C8 C3 Rh1 B3 -10.5(9)
C2 C3 Rh1 B4 178.0(5)
C4 C3 Rh1 B4 61.7(5)
C8 C3 Rh1 B4 -59.9(9)
C2 C3 Rh1 C4 116.2(6)
C8 C3 Rh1 C4 -121.6(10)
C4 C3 Rh1 C2 -116.2(6)
C8 C3 Rh1 C2 122.2(10)
C2 C3 Rh1 C5 78.5(5)
C4 C3 Rh1 C5 -37.8(5)
C8 C3 Rh1 C5 -159.4(10)
C2 C3 Rh1 C1 37.8(5)
C4 C3 Rh1 C1 -78.4(5)
C8 C3 Rh1 C1 160.0(10)
C2 C3 Rh1 Au1 -13.0(6)
C4 C3 Rh1 Au1 -129.2(4)
C8 C3 Rh1 Au1 109.2(8)
C3 C2 Rh1 B5 -130.7(7)
C1 C2 Rh1 B5 -14.6(9)
C7 C2 Rh1 B5 107.3(9)
C3 C2 Rh1 B1 103.9(5)
C1 C2 Rh1 B1 -140.0(5)
C7 C2 Rh1 B1 -18.1(8)
C3 C2 Rh1 B3 57.1(6)
C1 C2 Rh1 B3 173.2(5)
C7 C2 Rh1 B3 -64.9(9)
C3 C2 Rh1 B4 -4.1(9)
C1 C2 Rh1 B4 112.0(8)
C7 C2 Rh1 B4 -126.1(9)
C3 C2 Rh1 C4 -38.4(5)
C1 C2 Rh1 C4 77.7(5)
C7 C2 Rh1 C4 -160.4(9)
C1 C2 Rh1 C3 116.1(6)
C7 C2 Rh1 C3 -122.0(10)
C3 C2 Rh1 C5 -80.7(5)
C1 C2 Rh1 C5 35.4(5)
C7 C2 Rh1 C5 157.3(9)
C3 C2 Rh1 C1 -116.1(6)
C7 C2 Rh1 C1 121.9(10)
C3 C2 Rh1 Au1 171.3(4)
C1 C2 Rh1 Au1 -72.6(5)
C7 C2 Rh1 Au1 49.3(8)
C1 C5 Rh1 B5 122.0(5)
C4 C5 Rh1 B5 -121.2(5)
C10 C5 Rh1 B5 -2.7(9)
C1 C5 Rh1 B1 -22.3(13)
C4 C5 Rh1 B1 94.5(11)
C10 C5 Rh1 B1 -147.0(10)
C1 C5 Rh1 B3 -137.9(6)
C4 C5 Rh1 B3 -21.1(8)
C10 C5 Rh1 B3 97.4(9)
C1 C5 Rh1 B4 170.5(5)
C4 C5 Rh1 B4 -72.7(6)
C10 C5 Rh1 B4 45.8(9)
C1 C5 Rh1 C4 -116.8(7)
C10 C5 Rh1 C4 118.5(11)
C1 C5 Rh1 C3 -78.4(5)
C4 C5 Rh1 C3 38.4(5)
C10 C5 Rh1 C3 156.9(10)
C1 C5 Rh1 C2 -36.5(5)
C4 C5 Rh1 C2 80.3(5)
C10 C5 Rh1 C2 -161.2(10)
C4 C5 Rh1 C1 116.8(7)
C10 C5 Rh1 C1 -124.7(11)
C1 C5 Rh1 Au1 56.4(5)
C4 C5 Rh1 Au1 173.2(4)
C10 C5 Rh1 Au1 -68.3(9)
C5 C1 Rh1 B5 -68.3(6)
C2 C1 Rh1 B5 172.4(5)
C6 C1 Rh1 B5 52.3(9)
C5 C1 Rh1 B1 171.2(5)
C2 C1 Rh1 B1 51.9(6)
C6 C1 Rh1 B1 -68.2(9)
C5 C1 Rh1 B3 104.7(9)
C2 C1 Rh1 B3 -14.5(10)
C6 C1 Rh1 B3 -134.6(9)
C5 C1 Rh1 B4 -15.7(8)
C2 C1 Rh1 B4 -135.0(6)
C6 C1 Rh1 B4 104.9(9)
C5 C1 Rh1 C4 38.1(5)
C2 C1 Rh1 C4 -81.2(5)
C6 C1 Rh1 C4 158.7(9)
C5 C1 Rh1 C3 81.4(6)
C2 C1 Rh1 C3 -37.9(5)
C6 C1 Rh1 C3 -158.0(9)
C5 C1 Rh1 C2 119.2(7)
C6 C1 Rh1 C2 -120.1(10)
C2 C1 Rh1 C5 -119.2(7)
C6 C1 Rh1 C5 120.6(10)
C5 C1 Rh1 Au1 -129.3(5)
C2 C1 Rh1 Au1 111.4(4)
C6 C1 Rh1 Au1 -8.7(8)
B5 B6 Rh2 B2 52.2(6)
B4 B6 Rh2 B2 82.7(5)
Au2 B6 Rh2 B2 -59.5(3)
B5 B6 Rh2 B4 -30.6(6)
Au2 B6 Rh2 B4 -142.3(5)
B5 B6 Rh2 B3 4.9(6)
B4 B6 Rh2 B3 35.5(5)
Au2 B6 Rh2 B3 -106.8(3)
B5 B6 Rh2 C14 -97.3(7)
B4 B6 Rh2 C14 -66.7(6)
Au2 B6 Rh2 C14 151.0(3)
B5 B6 Rh2 C13 -128.7(11)
B4 B6 Rh2 C13 -98.1(12)
Au2 B6 Rh2 C13 119.6(11)
B5 B6 Rh2 C15 -125.2(6)
B4 B6 Rh2 C15 -94.6(5)
Au2 B6 Rh2 C15 123.1(2)
B5 B6 Rh2 C12 173.7(5)
B4 B6 Rh2 C12 -155.7(5)
Au2 B6 Rh2 C12 62.0(4)
B5 B6 Rh2 C11 -162.8(6)
B4 B6 Rh2 C11 -132.2(5)
Au2 B6 Rh2 C11 85.5(3)
B5 B6 Rh2 Au2 111.7(6)
B4 B6 Rh2 Au2 142.3(5)
B1 B2 Rh2 B6 -53.0(6)
B3 B2 Rh2 B6 -83.4(5)
Au2 B2 Rh2 B6 60.4(3)
B1 B2 Rh2 B4 -5.1(6)
B3 B2 Rh2 B4 -35.4(4)
Au2 B2 Rh2 B4 108.3(3)
B1 B2 Rh2 B3 30.4(6)
Au2 B2 Rh2 B3 143.8(4)
B1 B2 Rh2 C14 97.6(6)
B3 B2 Rh2 C14 67.3(5)
Au2 B2 Rh2 C14 -149.0(3)
B1 B2 Rh2 C13 127.2(6)
B3 B2 Rh2 C13 96.9(4)
Au2 B2 Rh2 C13 -119.3(2)
B1 B2 Rh2 C15 117.7(11)
B3 B2 Rh2 C15 87.4(12)
Au2 B2 Rh2 C15 -128.9(11)
B1 B2 Rh2 C12 165.2(6)
B3 B2 Rh2 C12 134.8(4)
Au2 B2 Rh2 C12 -81.4(3)
B1 B2 Rh2 C11 -173.0(5)
B3 B2 Rh2 C11 156.6(4)
Au2 B2 Rh2 C11 -59.6(5)
B1 B2 Rh2 Au2 -113.4(6)
B3 B2 Rh2 Au2 -143.8(4)
B5 B4 Rh2 B6 30.1(6)
B3 B4 Rh2 B6 132.0(6)
Rh1 B4 Rh2 B6 106.2(7)
B5 B4 Rh2 B2 -68.5(6)
B6 B4 Rh2 B2 -98.7(5)
B3 B4 Rh2 B2 33.3(4)
Rh1 B4 Rh2 B2 7.5(5)
B5 B4 Rh2 B3 -101.8(7)
B6 B4 Rh2 B3 -132.0(6)
Rh1 B4 Rh2 B3 -25.8(4)
B5 B4 Rh2 C14 164.0(6)
B6 B4 Rh2 C14 133.8(4)
B3 B4 Rh2 C14 -94.2(4)
Rh1 B4 Rh2 C14 -120.0(5)
B5 B4 Rh2 C13 -171.9(5)
B6 B4 Rh2 C13 157.9(4)
B3 B4 Rh2 C13 -70.1(5)
Rh1 B4 Rh2 C13 -95.9(6)
B5 B4 Rh2 C15 125.6(6)
B6 B4 Rh2 C15 95.4(5)
B3 B4 Rh2 C15 -132.6(4)
Rh1 B4 Rh2 C15 -158.4(5)
B5 B4 Rh2 C12 143.0(9)
B6 B4 Rh2 C12 112.8(11)
B3 B4 Rh2 C12 -115.2(11)
Rh1 B4 Rh2 C12 -141.0(9)
B5 B4 Rh2 C11 101.3(7)
B6 B4 Rh2 C11 71.1(6)
B3 B4 Rh2 C11 -156.9(4)
Rh1 B4 Rh2 C11 177.3(4)
B5 B4 Rh2 Au2 -5.3(7)
B6 B4 Rh2 Au2 -35.5(4)
B3 B4 Rh2 Au2 96.5(4)
Rh1 B4 Rh2 Au2 70.7(5)
B1 B3 Rh2 B6 69.6(6)
B2 B3 Rh2 B6 98.3(4)
B4 B3 Rh2 B6 -33.8(4)
Rh1 B3 Rh2 B6 -7.8(5)
B1 B3 Rh2 B2 -28.6(5)
B4 B3 Rh2 B2 -132.1(6)
Rh1 B3 Rh2 B2 -106.0(6)
B1 B3 Rh2 B4 103.4(7)
B2 B3 Rh2 B4 132.1(6)
Rh1 B3 Rh2 B4 26.0(4)
B1 B3 Rh2 C14 -160.3(5)
B2 B3 Rh2 C14 -131.6(4)
B4 B3 Rh2 C14 96.3(4)
Rh1 B3 Rh2 C14 122.3(5)
B1 B3 Rh2 C13 -122.5(6)
B2 B3 Rh2 C13 -93.8(4)
B4 B3 Rh2 C13 134.1(4)
Rh1 B3 Rh2 C13 160.1(5)
B1 B3 Rh2 C15 173.0(5)
B2 B3 Rh2 C15 -158.4(4)
B4 B3 Rh2 C15 69.6(5)
Rh1 B3 Rh2 C15 95.6(5)
B1 B3 Rh2 C12 -99.5(6)
B2 B3 Rh2 C12 -70.9(6)
B4 B3 Rh2 C12 157.1(4)
Rh1 B3 Rh2 C12 -176.9(3)
B1 B3 Rh2 C11 -152.6(9)
B2 B3 Rh2 C11 -123.9(10)
B4 B3 Rh2 C11 104.0(10)
Rh1 B3 Rh2 C11 130.0(9)
B1 B3 Rh2 Au2 4.9(6)
B2 B3 Rh2 Au2 33.6(4)
B4 B3 Rh2 Au2 -98.5(4)
Rh1 B3 Rh2 Au2 -72.5(5)
C13 C14 Rh2 B6 -165.9(5)
C15 C14 Rh2 B6 -48.6(6)
C19 C14 Rh2 B6 72.3(8)
C13 C14 Rh2 B2 53.5(6)
C15 C14 Rh2 B2 170.8(5)
C19 C14 Rh2 B2 -68.3(8)
C13 C14 Rh2 B4 149.7(5)
C15 C14 Rh2 B4 -93.0(5)
C19 C14 Rh2 B4 27.8(8)
C13 C14 Rh2 B3 97.4(5)
C15 C14 Rh2 B3 -145.4(5)
C19 C14 Rh2 B3 -24.5(8)
C15 C14 Rh2 C13 117.3(7)
C19 C14 Rh2 C13 -121.9(9)
C13 C14 Rh2 C15 -117.3(7)
C19 C14 Rh2 C15 120.9(9)
C13 C14 Rh2 C12 -37.5(5)
C15 C14 Rh2 C12 79.8(5)
C19 C14 Rh2 C12 -159.4(8)
C13 C14 Rh2 C11 -80.0(5)
C15 C14 Rh2 C11 37.3(5)
C19 C14 Rh2 C11 158.2(8)
C13 C14 Rh2 Au2 -52.0(7)
C15 C14 Rh2 Au2 65.3(7)
C19 C14 Rh2 Au2 -173.9(5)
C14 C13 Rh2 B6 41.7(14)
C12 C13 Rh2 B6 -75.4(13)
C18 C13 Rh2 B6 162.7(11)
C14 C13 Rh2 B2 -139.2(5)
C12 C13 Rh2 B2 103.7(5)
C18 C13 Rh2 B2 -18.2(8)
C14 C13 Rh2 B4 -41.6(7)
C12 C13 Rh2 B4 -158.8(5)
C18 C13 Rh2 B4 79.4(8)
C14 C13 Rh2 B3 -90.4(5)
C12 C13 Rh2 B3 152.4(5)
C18 C13 Rh2 B3 30.6(8)
C12 C13 Rh2 C14 -117.1(7)
C18 C13 Rh2 C14 121.0(9)
C14 C13 Rh2 C15 37.8(5)
C12 C13 Rh2 C15 -79.4(5)
C18 C13 Rh2 C15 158.8(8)
C14 C13 Rh2 C12 117.1(7)
C18 C13 Rh2 C12 -121.9(9)
C14 C13 Rh2 C11 79.6(5)
C12 C13 Rh2 C11 -37.6(5)
C18 C13 Rh2 C11 -159.4(8)
C14 C13 Rh2 Au2 153.5(4)
C12 C13 Rh2 Au2 36.4(5)
C18 C13 Rh2 Au2 -85.5(7)
C11 C15 Rh2 B6 -99.3(5)
C14 C15 Rh2 B6 143.9(5)
C20 C15 Rh2 B6 22.8(8)
C11 C15 Rh2 B2 90.1(12)
C14 C15 Rh2 B2 -26.6(13)
C20 C15 Rh2 B2 -147.8(10)
C11 C15 Rh2 B4 -148.7(5)
C14 C15 Rh2 B4 94.6(5)
C20 C15 Rh2 B4 -26.6(8)
C11 C15 Rh2 B3 163.2(5)
C14 C15 Rh2 B3 46.5(6)
C20 C15 Rh2 B3 -74.7(8)
C11 C15 Rh2 C14 116.7(6)
C20 C15 Rh2 C14 -121.2(9)
C11 C15 Rh2 C13 79.5(5)
C14 C15 Rh2 C13 -37.2(5)
C20 C15 Rh2 C13 -158.4(8)
C11 C15 Rh2 C12 37.3(4)
C14 C15 Rh2 C12 -79.4(5)
C20 C15 Rh2 C12 159.4(8)
C14 C15 Rh2 C11 -116.7(6)
C20 C15 Rh2 C11 122.1(9)
C11 C15 Rh2 Au2 -30.9(5)
C14 C15 Rh2 Au2 -147.7(4)
C20 C15 Rh2 Au2 91.2(7)
C13 C12 Rh2 B6 156.7(5)
C11 C12 Rh2 B6 39.6(7)
C17 C12 Rh2 B6 -82.0(9)
C13 C12 Rh2 B2 -86.0(5)
C11 C12 Rh2 B2 156.9(5)
C17 C12 Rh2 B2 35.3(8)
C13 C12 Rh2 B4 60.9(12)
C11 C12 Rh2 B4 -56.3(12)
C17 C12 Rh2 B4 -177.8(10)
C13 C12 Rh2 B3 -39.0(7)
C11 C12 Rh2 B3 -156.2(5)
C17 C12 Rh2 B3 82.3(9)
C13 C12 Rh2 C14 37.4(5)
C11 C12 Rh2 C14 -79.7(5)
C17 C12 Rh2 C14 158.7(9)
C11 C12 Rh2 C13 -117.1(6)
C17 C12 Rh2 C13 121.3(10)
C13 C12 Rh2 C15 80.3(5)
C11 C12 Rh2 C15 -36.9(5)
C17 C12 Rh2 C15 -158.4(9)
C13 C12 Rh2 C11 117.1(6)
C17 C12 Rh2 C11 -121.6(10)
C13 C12 Rh2 Au2 -149.5(4)
C11 C12 Rh2 Au2 93.3(4)
C17 C12 Rh2 Au2 -28.2(8)
C15 C11 Rh2 B6 89.3(5)
C12 C11 Rh2 B6 -152.9(5)
C16 C11 Rh2 B6 -31.4(8)
C15 C11 Rh2 B2 -153.6(5)
C12 C11 Rh2 B2 -35.9(7)
C16 C11 Rh2 B2 85.7(8)
C15 C11 Rh2 B4 42.4(6)
C12 C11 Rh2 B4 160.2(5)
C16 C11 Rh2 B4 -78.3(8)
C15 C11 Rh2 B3 -46.7(12)
C12 C11 Rh2 B3 71.0(12)
C16 C11 Rh2 B3 -167.4(9)
C15 C11 Rh2 C14 -38.2(5)
C12 C11 Rh2 C14 79.6(5)
C16 C11 Rh2 C14 -158.8(8)
C15 C11 Rh2 C13 -80.3(5)
C12 C11 Rh2 C13 37.5(5)
C16 C11 Rh2 C13 159.0(8)
C12 C11 Rh2 C15 117.8(6)
C16 C11 Rh2 C15 -120.7(9)
C15 C11 Rh2 C12 -117.8(6)
C16 C11 Rh2 C12 121.5(9)
C15 C11 Rh2 Au2 155.0(4)
C12 C11 Rh2 Au2 -87.2(4)
C16 C11 Rh2 Au2 34.3(7)
C33 P1 Au1 B5 151.3(5)
C27 P1 Au1 B5 26.7(5)
C21 P1 Au1 B5 -93.4(5)
C33 P1 Au1 Rh1 -87.5(4)
C27 P1 Au1 Rh1 147.8(3)
C21 P1 Au1 Rh1 27.8(4)
C33 P1 Au1 B1 9.8(5)
C27 P1 Au1 B1 -114.8(4)
C21 P1 Au1 B1 125.2(4)
B4 B5 Au1 P1 -157.9(5)
B6 B5 Au1 P1 -87.9(6)
Rh1 B5 Au1 P1 159.77(16)
B4 B5 Au1 Rh1 42.4(5)
B6 B5 Au1 Rh1 112.3(7)
B4 B5 Au1 B1 -4.4(6)
B6 B5 Au1 B1 65.5(6)
Rh1 B5 Au1 B1 -46.8(3)
B5 Rh1 Au1 P1 -135.9(3)
B1 Rh1 Au1 P1 113.8(3)
B3 Rh1 Au1 P1 142.8(3)
B4 Rh1 Au1 P1 -164.4(3)
C4 Rh1 Au1 P1 -38.2(5)
C3 Rh1 Au1 P1 25.5(4)
C2 Rh1 Au1 P1 17.6(3)
C5 Rh1 Au1 P1 -45.9(3)
C1 Rh1 Au1 P1 -17.0(3)
B1 Rh1 Au1 B5 -110.4(4)
B3 Rh1 Au1 B5 -81.3(4)
B4 Rh1 Au1 B5 -28.5(4)
C4 Rh1 Au1 B5 97.7(5)
C3 Rh1 Au1 B5 161.4(4)
C2 Rh1 Au1 B5 153.5(3)
C5 Rh1 Au1 B5 90.0(4)
C1 Rh1 Au1 B5 118.9(4)
B5 Rh1 Au1 B1 110.4(4)
B3 Rh1 Au1 B1 29.1(4)
B4 Rh1 Au1 B1 81.8(4)
C4 Rh1 Au1 B1 -151.9(5)
C3 Rh1 Au1 B1 -88.2(4)
C2 Rh1 Au1 B1 -96.1(3)
C5 Rh1 Au1 B1 -159.7(4)
C1 Rh1 Au1 B1 -130.8(4)
B2 B1 Au1 P1 92.4(6)
B3 B1 Au1 P1 161.7(4)
Rh1 B1 Au1 P1 -156.29(12)
B2 B1 Au1 B5 -64.4(6)
B3 B1 Au1 B5 5.0(6)
Rh1 B1 Au1 B5 47.0(3)
B2 B1 Au1 Rh1 -111.4(6)
B3 B1 Au1 Rh1 -42.0(5)
C45 P2 Au2 B2 153.6(4)
C39 P2 Au2 B2 31.1(5)
C51 P2 Au2 B2 -90.4(5)
C45 P2 Au2 Rh2 -87.8(3)
C39 P2 Au2 Rh2 149.7(3)
C51 P2 Au2 Rh2 28.2(4)
C45 P2 Au2 B6 13.6(4)
C39 P2 Au2 B6 -108.9(4)
C51 P2 Au2 B6 129.6(4)
B1 B2 Au2 P2 -88.6(7)
B3 B2 Au2 P2 -161.0(4)
Rh2 B2 Au2 P2 159.23(14)
B1 B2 Au2 Rh2 112.2(7)
B3 B2 Au2 Rh2 39.8(5)
B1 B2 Au2 B6 64.5(6)
B3 B2 Au2 B6 -7.9(6)
Rh2 B2 Au2 B6 -47.7(3)
B6 Rh2 Au2 P2 117.8(3)
B2 Rh2 Au2 P2 -133.7(3)
B4 Rh2 Au2 P2 146.2(3)
B3 Rh2 Au2 P2 -160.5(3)
C14 Rh2 Au2 P2 -11.7(5)
C13 Rh2 Au2 P2 -45.5(3)
C15 Rh2 Au2 P2 30.7(3)
C12 Rh2 Au2 P2 -24.5(3)
C11 Rh2 Au2 P2 12.7(3)
B6 Rh2 Au2 B2 -108.5(4)
B4 Rh2 Au2 B2 -80.2(4)
B3 Rh2 Au2 B2 -26.8(4)
C14 Rh2 Au2 B2 121.9(5)
C13 Rh2 Au2 B2 88.2(4)
C15 Rh2 Au2 B2 164.4(4)
C12 Rh2 Au2 B2 109.2(3)
C11 Rh2 Au2 B2 146.4(3)
B2 Rh2 Au2 B6 108.5(4)
B4 Rh2 Au2 B6 28.4(4)
B3 Rh2 Au2 B6 81.7(4)
C14 Rh2 Au2 B6 -129.5(5)
C13 Rh2 Au2 B6 -163.3(4)
C15 Rh2 Au2 B6 -87.1(4)
C12 Rh2 Au2 B6 -142.3(4)
C11 Rh2 Au2 B6 -105.0(4)
B5 B6 Au2 P2 93.2(7)
B4 B6 Au2 P2 163.1(4)
Rh2 B6 Au2 P2 -156.50(13)
B5 B6 Au2 B2 -62.2(6)
B4 B6 Au2 B2 7.7(6)
Rh2 B6 Au2 B2 48.1(3)
B5 B6 Au2 Rh2 -110.3(7)
B4 B6 Au2 Rh2 -40.4(5)
